data_1100560
loop_
_publ_author_name
'Demay, St\'ephane'
'Harms, Klaus'
'Knochel, Paul'

_publ_section_title
;
 Stereoselective preparation of phosphine oxides via a 2,3-sigmatropic
 shift of allylic diphenylphosphinites
;
_journal_coden_ASTM TELEAY
_journal_issue 27
_journal_name_full 'Tetrahedron Letters'
_journal_page_first 4981
_journal_page_last 4984
_journal_paper_doi 10.1016/s0040-4039(99)00952-1
_journal_volume 40
_journal_year 1999
_chemical_formula_sum 'C36 H36 O2 P2'
_space_group_IT_number 4
_symmetry_cell_setting monoclinic
_symmetry_space_group_name_Hall 'P 2yb'
_symmetry_space_group_name_H-M 'P 1 21 1'
_cell_angle_alpha 90
_cell_angle_beta 96.88(1)
_cell_angle_gamma 90
_cell_formula_units_Z 2
_cell_length_a 10.832(1)
_cell_length_b 11.622(1)
_cell_length_c 11.833(1)
_cod_original_sg_symbol_H-M 'P 21'
_cod_database_code 1100560

loop_
_symmetry_equiv_pos_site_id
_symmetry_equiv_pos_as_xyz
1 x,y,z
2 -x,1/2+y,-z

loop_
_atom_site_label
_atom_site_type_symbol
_atom_site_fract_x
_atom_site_fract_y
_atom_site_fract_z
P1 P 0.24641(5) 0.31981(5) 0.83345(5)
P2 P 0.53657(5) 0.42834(5) 0.45606(4)
O1 O 0.21587(17) 0.44202(16) 0.85650(15)
O2 O 0.55038(17) 0.55551(16) 0.47060(15)
C1 C 0.3055(2) 0.3927(2) 0.62847(18)
C2 C 0.2489(2) 0.2891(2) 0.6808(2)
H1 H 0.302(3) 0.218(3) 0.683(3)
C3 C 0.1189(3) 0.2602(3) 0.6174(2)
H2 H 0.083(3) 0.199(3) 0.661(3)
H3 H 0.137(4) 0.218(4) 0.551(4)
C4 C 0.0388(3) 0.3661(4) 0.5967(3)
H4 H 0.019(3) 0.408(3) 0.675(3)
H5 H -0.048(3) 0.348(3) 0.555(3)
C5 C 0.0996(3) 0.4526(3) 0.5243(3)
H6 H 0.064(4) 0.522(4) 0.518(4)
H7 H 0.089(4) 0.414(4) 0.442(4)
C6 C 0.2368(2) 0.4640(2) 0.5597(2)
H8 H 0.281(4) 0.526(4) 0.528(4)
C7 C 0.4418(2) 0.4100(2) 0.65901(17)
C8 C 0.5304(2) 0.3481(2) 0.58937(18)
H9 H 0.497(3) 0.273(3) 0.564(2)
C9 C 0.6598(2) 0.3340(3) 0.6574(2)
H10 H 0.717(2) 0.305(2) 0.606(2)
H11 H 0.647(3) 0.276(3) 0.720(3)
C10 C 0.7067(2) 0.4474(3) 0.7113(2)
H12 H 0.795(3) 0.444(3) 0.748(2)
H13 H 0.711(3) 0.509(3) 0.648(3)
C11 C 0.6190(3) 0.4911(3) 0.7932(2)
H14 H 0.645(3) 0.438(4) 0.865(3)
H15 H 0.631(4) 0.574(4) 0.823(4)
C12 C 0.4850(2) 0.4756(2) 0.7481(2)
H16 H 0.430(3) 0.507(3) 0.789(3)
C13 C 0.1359(2) 0.2248(2) 0.8906(2)
C14 C 0.1676(3) 0.1158(3) 0.9324(3)
H17 H 0.246(4) 0.088(4) 0.927(4)
C15 C 0.0823(4) 0.0542(4) 0.9881(3)
H18 H 0.105(4) -0.028(4) 1.011(4)
C16 C -0.0329(3) 0.0995(4) 1.0008(3)
H19 H -0.089(4) 0.063(4) 1.046(4)
C17 C -0.0640(3) 0.2064(3) 0.9577(3)
H20 H -0.153(4) 0.248(4) 0.970(4)
C18 C 0.0195(3) 0.2696(3) 0.9030(3)
H21 H -0.002(4) 0.352(4) 0.874(3)
C19 C 0.3940(2) 0.2734(2) 0.90661(19)
C20 C 0.4642(3) 0.1834(3) 0.8727(2)
H22 H 0.434(3) 0.140(3) 0.809(3)
C21 C 0.5715(3) 0.1483(3) 0.9395(3)
H23 H 0.626(3) 0.079(3) 0.916(3)
C22 C 0.6098(3) 0.2035(3) 1.0406(2)
H24 H 0.681(3) 0.177(3) 1.092(3)
C23 C 0.5419(3) 0.2944(3) 1.0743(2)
H25 H 0.580(4) 0.346(4) 1.141(4)
C24 C 0.4343(3) 0.3299(3) 1.0084(2)
H26 H 0.394(3) 0.394(3) 1.024(3)
C25 C 0.3968(2) 0.3927(2) 0.36117(19)
C26 C 0.3463(2) 0.2834(2) 0.3469(2)
H27 H 0.395(3) 0.212(3) 0.396(3)
C27 C 0.2392(3) 0.2666(3) 0.2713(2)
H28 H 0.202(3) 0.176(3) 0.261(3)
C28 C 0.1834(3) 0.3573(3) 0.2106(2)
H29 H 0.108(3) 0.353(3) 0.162(3)
C29 C 0.2317(3) 0.4668(3) 0.2262(2)
H30 H 0.196(3) 0.532(3) 0.178(3)
C30 C 0.3395(3) 0.4849(3) 0.3001(2)
H31 H 0.378(3) 0.557(3) 0.315(3)
C31 C 0.6644(2) 0.3694(2) 0.38947(19)
C32 C 0.7534(2) 0.4458(2) 0.3570(2)
H32 H 0.742(3) 0.528(3) 0.375(3)
C33 C 0.8504(3) 0.4054(3) 0.3019(2)
H33 H 0.910(4) 0.453(4) 0.279(3)
C34 C 0.8607(2) 0.2900(3) 0.2790(2)
H34 H 0.925(3) 0.264(3) 0.236(3)
C35 C 0.7739(3) 0.2124(3) 0.3109(2)
H35 H 0.781(3) 0.130(3) 0.291(3)
C36 C 0.6759(2) 0.2524(2) 0.3659(2)
H36 H 0.610(4) 0.200(3) 0.386(3)

loop_
_atom_type_symbol
_atom_type_radius_bond
C 0.68
H 0.23
O 0.68
P 1.05
